data_4308216
loop_
_publ_author_name
'Timothy J. Boyle'
'Leigh Anna M. Ottley'
'Sherrika D. Daniel-Taylor'
'Louis J. Tribby'
'Scott D. Bunge'
'Alison L. Costello'
'Todd M. Alam'
'John C. Gordon'
'T. Mark MCleskey'

_publ_contact_author_address '1001 University Blvd, Albuquerque, NM 87106'
_publ_contact_author_email tjboyle@sandia.gov
_publ_contact_author_fax '(505) 272-7336'
_publ_contact_author_name 'Timothy J. Boyle et.al.'
_publ_section_title
;
Isostructural neo-Pentoxide Derivatives of Group 3 and the Lanthanide Series
Metals for the Production of Ln2O3 Nanoparticles
;
_journal_name_full 'Inorganic Chemistry'
_journal_page_first 3705
_journal_page_last 3713
_journal_paper_doi 10.1021/ic070253u
_journal_volume 46
_journal_year 2007
_chemical_formula_moiety 'C60 H132 O12 Yb4'
_chemical_formula_sum 'C60 H132 O12 Yb4'
_chemical_formula_weight 1737.82
_chemical_name_common '(15) [Yb(ONep)(mu-ONep)2]4*(Hexane)'
_chemical_name_systematic
; 
 ? 
;
_space_group_IT_number 114
_symmetry_cell_setting tetragonal
_symmetry_space_group_name_Hall 'P -4 2n'
_symmetry_space_group_name_H-M 'P -4 21 c'
_atom_sites_solution_hydrogens geom
_atom_sites_solution_primary direct
_atom_sites_solution_secondary difmap
_audit_creation_method SHELXL-97
_cell_angle_alpha 90.00
_cell_angle_beta 90.00
_cell_angle_gamma 90.00
_cell_formula_units_Z 2
_cell_length_a 20.2960(9)
_cell_length_b 20.2960(9)
_cell_length_c 11.7989(10)
_cell_measurement_reflns_used 200
_cell_measurement_temperature 168(2)
_cell_measurement_theta_max 28.15
_cell_measurement_theta_min 2.00
_cell_volume 4860.3(5)
_computing_cell_refinement 'Bruker SMART'
_computing_data_collection 'Bruker SMART'
_computing_data_reduction 'Bruker SAINT'
_computing_molecular_graphics 'Bruker SHELXTL'
_computing_publication_material 'Bruker SHELXTL'
_computing_structure_refinement 'SHELXL-97 (Sheldrick, 1997)'
_computing_structure_solution 'SHELXS-97 (Sheldrick, 1990)'
_diffrn_ambient_temperature 168(2)
_diffrn_measured_fraction_theta_full 0.967
_diffrn_measured_fraction_theta_max 0.967
_diffrn_measurement_device_type 'CCD area detector'
_diffrn_measurement_method 'phi and omega scans'
_diffrn_radiation_monochromator graphite
_diffrn_radiation_source 'fine-focus sealed tube'
_diffrn_radiation_type MoK\a
_diffrn_radiation_wavelength 0.71073
_diffrn_reflns_av_R_equivalents 0.0328
_diffrn_reflns_av_sigmaI/netI 0.0231
_diffrn_reflns_limit_h_max 25
_diffrn_reflns_limit_h_min -26
_diffrn_reflns_limit_k_max 26
_diffrn_reflns_limit_k_min -26
_diffrn_reflns_limit_l_max 15
_diffrn_reflns_limit_l_min -14
_diffrn_reflns_number 39866
_diffrn_reflns_theta_full 28.15
_diffrn_reflns_theta_max 28.15
_diffrn_reflns_theta_min 2.00
_exptl_absorpt_coefficient_mu 3.853
_exptl_absorpt_correction_T_max 0.099
_exptl_absorpt_correction_T_min .084
_exptl_absorpt_correction_type empirical
_exptl_absorpt_process_details SADABS
_exptl_crystal_colour colorless
_exptl_crystal_density_diffrn 1.246
_exptl_crystal_density_meas ?
_exptl_crystal_density_method .
_exptl_crystal_description block
_exptl_crystal_F_000 1836
_exptl_crystal_size_max 0.7
_exptl_crystal_size_mid 0.6
_exptl_crystal_size_min 0.6
_refine_diff_density_max 1.450
_refine_diff_density_min -0.731
_refine_diff_density_rms 0.115
_refine_ls_abs_structure_details 'Flack H D (1983), Acta Cryst. A39, 876-881'
_refine_ls_abs_structure_Flack 0.039(14)
_refine_ls_extinction_method none
_refine_ls_goodness_of_fit_ref 1.080
_refine_ls_hydrogen_treatment mixed
_refine_ls_matrix_type full
_refine_ls_number_parameters 197
_refine_ls_number_reflns 5643
_refine_ls_number_restraints 0
_refine_ls_restrained_S_all 1.080
_refine_ls_R_factor_all 0.0332
_refine_ls_R_factor_gt 0.0303
_refine_ls_shift/su_max 0.017
_refine_ls_shift/su_mean 0.001
_refine_ls_structure_factor_coef Fsqd
_refine_ls_weighting_details 'calc w=1/[\s^2^(Fo^2^)+(0.0469P)^2^+3.4335P] where P=(Fo^2^+2Fc^2^)/3'
_refine_ls_weighting_scheme calc
_refine_ls_wR_factor_gt 0.0805
_refine_ls_wR_factor_ref 0.0818
_reflns_number_gt 5324
_reflns_number_total 5643
_reflns_threshold_expression >2sigma(I)
_cod_data_source_file ic070253usi20070208_065126_12.cif
_cod_data_source_block sdb062s
_cod_depositor_comments
;
The following automatic conversions were performed:
'_symmetry_cell_setting' value 'Tetragonal' changed to 'tetragonal'
according to '/home/saulius/struct/CIF-dictionaries/cif_core.dic'
dictionary named 'cif_core.dic' version 2.4.1 from 2010-06-29.

Automatic conversion script
Id: cif_fix_enum 1527 2010-12-29 10:47:43Z saulius 
;
_cod_database_code 4308216

loop_
_symmetry_equiv_pos_as_xyz
'x, y, z'
'-x, -y, z'
'y, -x, -z'
'-y, x, -z'
'-x+1/2, y+1/2, -z+1/2'
'x+1/2, -y+1/2, -z+1/2'
'-y+1/2, -x+1/2, z+1/2'
'y+1/2, x+1/2, z+1/2'

loop_
_atom_site_label
_atom_site_type_symbol
_atom_site_fract_x
_atom_site_fract_y
_atom_site_fract_z
_atom_site_U_iso_or_equiv
_atom_site_adp_type
_atom_site_occupancy
_atom_site_symmetry_multiplicity
_atom_site_calc_flag
_atom_site_refinement_flags
_atom_site_disorder_assembly
_atom_site_disorder_group
Yb1 Yb 0.589416(7) 0.582338(7) -0.002752(14) 0.02133(7) Uani 1 1 d . . .
O1 O 0.50523(15) 0.62118(15) -0.1008(2) 0.0251(6) Uani 1 1 d . . .
O2 O 0.50510(13) 0.59212(14) 0.1148(2) 0.0221(6) Uani 1 1 d . . .
O3 O 0.66704(13) 0.64372(12) -0.0033(4) 0.0309(5) Uani 1 1 d . . .
C1 C 0.4857(2) 0.6595(2) -0.1954(4) 0.0299(9) Uani 1 1 d . . .
H1A H 0.499(3) 0.632(3) -0.275(5) 0.048(17) Uiso 1 1 d . . .
H1B H 0.432(4) 0.661(3) -0.198(6) 0.09(2) Uiso 1 1 d . . .
C2 C 0.5174(2) 0.7271(2) -0.2047(4) 0.0290(9) Uani 1 1 d . . .
C3 C 0.4800(3) 0.7640(3) -0.2975(4) 0.0479(12) Uani 1 1 d . . .
H3A H 0.4793 0.7373 -0.3667 0.072 Uiso 1 1 calc R . .
H3B H 0.5021 0.8061 -0.3129 0.072 Uiso 1 1 calc R . .
H3C H 0.4348 0.7724 -0.2724 0.072 Uiso 1 1 calc R . .
C4 C 0.5115(3) 0.7634(2) -0.0915(4) 0.0410(11) Uani 1 1 d . . .
H4A H 0.4650 0.7657 -0.0692 0.062 Uiso 1 1 calc R . .
H4B H 0.5292 0.8081 -0.0994 0.062 Uiso 1 1 calc R . .
H4C H 0.5364 0.7396 -0.0334 0.062 Uiso 1 1 calc R . .
C5 C 0.5896(2) 0.7201(3) -0.2368(4) 0.0439(12) Uani 1 1 d . . .
H5A H 0.6124 0.6940 -0.1791 0.066 Uiso 1 1 calc R . .
H5B H 0.6098 0.7639 -0.2417 0.066 Uiso 1 1 calc R . .
H5C H 0.5931 0.6980 -0.3104 0.066 Uiso 1 1 calc R . .
C6 C 0.4984(2) 0.5861(2) 0.2340(4) 0.0277(10) Uani 1 1 d . . .
H6A H 0.537(3) 0.557(3) 0.268(5) 0.040(15) Uiso 1 1 d . . .
H6B H 0.447(3) 0.570(3) 0.250(6) 0.07(2) Uiso 1 1 d . . .
C7 C 0.5049(2) 0.6516(3) 0.2967(4) 0.0349(11) Uani 1 1 d . . .
C8 C 0.4926(3) 0.6365(3) 0.4231(4) 0.0620(18) Uani 1 1 d . . .
H8A H 0.4472 0.6213 0.4333 0.093 Uiso 1 1 calc R . .
H8B H 0.4998 0.6764 0.4680 0.093 Uiso 1 1 calc R . .
H8C H 0.5231 0.6020 0.4482 0.093 Uiso 1 1 calc R . .
C9 C 0.4531(3) 0.6995(3) 0.2536(5) 0.0482(13) Uani 1 1 d . . .
H9A H 0.4641 0.7130 0.1761 0.072 Uiso 1 1 calc R . .
H9B H 0.4518 0.7383 0.3028 0.072 Uiso 1 1 calc R . .
H9C H 0.4098 0.6779 0.2539 0.072 Uiso 1 1 calc R . .
C10 C 0.5739(3) 0.6783(3) 0.2816(5) 0.0617(17) Uani 1 1 d . . .
H10A H 0.5940 0.6583 0.2144 0.093 Uiso 1 1 calc R . .
H10B H 0.6003 0.6676 0.3486 0.093 Uiso 1 1 calc R . .
H10C H 0.5720 0.7262 0.2721 0.093 Uiso 1 1 calc R . .
C11 C 0.7285(2) 0.6712(2) -0.0340(3) 0.0332(10) Uani 1 1 d . . .
H11A H 0.7275 0.6823 -0.1156 0.040 Uiso 1 1 calc R . .
H11B H 0.7631 0.6375 -0.0228 0.040 Uiso 1 1 calc R . .
C12 C 0.7477(2) 0.7330(3) 0.0325(4) 0.0385(11) Uani 1 1 d . . .
C13 C 0.8138(3) 0.7564(3) -0.0094(6) 0.0603(14) Uani 1 1 d . . .
H13A H 0.8118 0.7633 -0.0916 0.090 Uiso 1 1 calc R . .
H13B H 0.8474 0.7232 0.0079 0.090 Uiso 1 1 calc R . .
H13C H 0.8252 0.7980 0.0281 0.090 Uiso 1 1 calc R . .
C14 C 0.7520(3) 0.7155(3) 0.1590(4) 0.0566(15) Uani 1 1 d . . .
H14A H 0.7563 0.7560 0.2036 0.085 Uiso 1 1 calc R . .
H14B H 0.7905 0.6873 0.1721 0.085 Uiso 1 1 calc R . .
H14C H 0.7120 0.6920 0.1819 0.085 Uiso 1 1 calc R . .
C15 C 0.6966(3) 0.7867(2) 0.0137(6) 0.0633(16) Uani 1 1 d . . .
H15A H 0.7086 0.8258 0.0578 0.095 Uiso 1 1 calc R . .
H15B H 0.6532 0.7708 0.0382 0.095 Uiso 1 1 calc R . .
H15C H 0.6949 0.7981 -0.0670 0.095 Uiso 1 1 calc R . .

loop_
_atom_site_aniso_label
_atom_site_aniso_U_11
_atom_site_aniso_U_22
_atom_site_aniso_U_33
_atom_site_aniso_U_23
_atom_site_aniso_U_13
_atom_site_aniso_U_12
Yb1 0.02010(8) 0.02010(9) 0.02380(10) -0.00048(10) 0.00040(10) -0.00169(5)
O1 0.0344(16) 0.0172(15) 0.0237(15) 0.0014(12) -0.0006(11) -0.0013(13)
O2 0.0296(15) 0.0163(14) 0.0205(14) -0.0012(11) -0.0009(10) -0.0011(13)
O3 0.0287(12) 0.0309(13) 0.0330(15) 0.002(2) -0.0028(17) -0.0119(9)
C1 0.032(2) 0.028(2) 0.030(2) 0.0045(18) -0.0049(19) 0.0005(18)
C2 0.035(2) 0.025(2) 0.027(2) 0.0064(17) 0.0038(18) -0.0008(18)
C3 0.054(3) 0.040(3) 0.049(3) 0.018(2) -0.005(3) 0.002(3)
C4 0.048(3) 0.029(2) 0.046(3) -0.005(2) 0.004(2) -0.006(2)
C5 0.040(3) 0.043(3) 0.048(3) 0.016(2) 0.009(2) 0.000(2)
C6 0.032(2) 0.027(2) 0.024(2) -0.0019(17) 0.0004(15) 0.0017(17)
C7 0.040(3) 0.037(3) 0.028(2) -0.011(2) -0.0005(18) 0.0029(19)
C8 0.095(5) 0.068(4) 0.022(2) -0.009(3) 0.005(3) 0.015(3)
C9 0.054(3) 0.036(3) 0.054(3) -0.016(2) -0.007(3) 0.012(2)
C10 0.045(3) 0.063(4) 0.077(4) -0.039(3) -0.002(3) -0.013(3)
C11 0.031(2) 0.037(2) 0.032(2) 0.0008(17) 0.0021(16) -0.0109(18)
C12 0.035(2) 0.049(3) 0.031(2) 0.0056(19) -0.0083(18) -0.011(2)
C13 0.056(3) 0.073(3) 0.052(3) 0.000(4) -0.003(3) -0.039(3)
C14 0.068(4) 0.069(4) 0.033(3) 0.006(3) -0.007(3) -0.028(3)
C15 0.071(3) 0.037(2) 0.082(5) -0.012(3) -0.025(4) -0.010(2)

loop_
_atom_type_symbol
_atom_type_description
_atom_type_scat_dispersion_real
_atom_type_scat_dispersion_imag
_atom_type_scat_source
C C 0.0033 0.0016 'International Tables Vol C Tables 4.2.6.8 and 6.1.1.4'
H H 0.0000 0.0000 'International Tables Vol C Tables 4.2.6.8 and 6.1.1.4'
O O 0.0106 0.0060 'International Tables Vol C Tables 4.2.6.8 and 6.1.1.4'
Yb Yb -0.3850 5.5486 'International Tables Vol C Tables 4.2.6.8 and 6.1.1.4'

loop_
_geom_angle_atom_site_label_1
_geom_angle_atom_site_label_2
_geom_angle_atom_site_label_3
_geom_angle
_geom_angle_site_symmetry_1
_geom_angle_site_symmetry_3
_geom_angle_publ_flag
O3 Yb1 O1 112.56(13) . . ?
O3 Yb1 O2 123.59(14) . . ?
O1 Yb1 O2 72.42(11) . . ?
O3 Yb1 O2 118.42(13) . 3_565 ?
O1 Yb1 O2 89.57(12) . 3_565 ?
O2 Yb1 O2 117.75(14) . 3_565 ?
O3 Yb1 O1 105.47(13) . 3_565 ?
O1 Yb1 O1 141.96(13) . 3_565 ?
O2 Yb1 O1 87.25(12) . 3_565 ?
O2 Yb1 O1 71.59(11) 3_565 3_565 ?
O3 Yb1 C1 85.30(14) . 3_565 ?
O1 Yb1 C1 156.80(11) . 3_565 ?
O2 Yb1 C1 85.48(11) . 3_565 ?
O2 Yb1 C1 94.75(11) 3_565 3_565 ?
O1 Yb1 C1 25.49(11) 3_565 3_565 ?
O3 Yb1 C6 109.47(15) . 3_565 ?
O1 Yb1 C6 73.64(11) . 3_565 ?
O2 Yb1 C6 124.55(10) . 3_565 ?
O2 Yb1 C6 22.48(11) 3_565 3_565 ?
O1 Yb1 C6 93.72(11) 3_565 3_565 ?
C1 Yb1 C6 115.57(12) 3_565 3_565 ?
O3 Yb1 Yb1 130.69(8) . 3_565 ?
O1 Yb1 Yb1 109.54(8) . 3_565 ?
O2 Yb1 Yb1 92.64(7) . 3_565 ?
O2 Yb1 Yb1 37.94(7) 3_565 3_565 ?
O1 Yb1 Yb1 38.09(8) 3_565 3_565 ?
C1 Yb1 Yb1 63.56(8) 3_565 3_565 ?
C6 Yb1 Yb1 60.06(8) 3_565 3_565 ?
O3 Yb1 Yb1 139.30(8) . 4_655 ?
O1 Yb1 Yb1 38.95(8) . 4_655 ?
O2 Yb1 Yb1 37.98(7) . 4_655 ?
O2 Yb1 Yb1 93.95(7) 3_565 4_655 ?
O1 Yb1 Yb1 107.97(8) 3_565 4_655 ?
C1 Yb1 Yb1 117.90(8) 3_565 4_655 ?
C6 Yb1 Yb1 90.90(8) 3_565 4_655 ?
Yb1 Yb1 Yb1 90.0 3_565 4_655 ?
C1 O1 Yb1 145.5(3) . . ?
C1 O1 Yb1 111.4(3) . 4_655 ?
Yb1 O1 Yb1 102.96(12) . 4_655 ?
C6 O2 Yb1 133.5(2) . . ?
C6 O2 Yb1 120.9(2) . 4_655 ?
Yb1 O2 Yb1 104.09(12) . 4_655 ?
C11 O3 Yb1 159.7(3) . . ?
O1 C1 C2 115.8(4) . . ?
O1 C1 Yb1 43.15(19) . 4_655 ?
C2 C1 Yb1 131.7(3) . 4_655 ?
C1 C2 C5 109.9(4) . . ?
C1 C2 C3 106.6(4) . . ?
C5 C2 C3 110.2(4) . . ?
C1 C2 C4 109.8(4) . . ?
C5 C2 C4 109.8(4) . . ?
C3 C2 C4 110.6(4) . . ?
O2 C6 C7 113.3(4) . . ?
O2 C6 Yb1 36.63(16) . 4_655 ?
C7 C6 Yb1 116.1(3) . 4_655 ?
C10 C7 C9 111.9(5) . . ?
C10 C7 C6 109.6(4) . . ?
C9 C7 C6 109.5(4) . . ?
C10 C7 C8 109.6(5) . . ?
C9 C7 C8 109.8(4) . . ?
C6 C7 C8 106.2(5) . . ?
O3 C11 C12 114.7(4) . . ?
C13 C12 C15 109.5(5) . . ?
C13 C12 C11 108.5(4) . . ?
C15 C12 C11 109.8(4) . . ?
C13 C12 C14 110.0(4) . . ?
C15 C12 C14 110.2(5) . . ?
C11 C12 C14 108.9(4) . . ?

loop_
_geom_bond_atom_site_label_1
_geom_bond_atom_site_label_2
_geom_bond_distance
_geom_bond_site_symmetry_2
_geom_bond_publ_flag
Yb1 O3 2.009(2) . ?
Yb1 O1 2.209(3) . ?
Yb1 O2 2.212(3) . ?
Yb1 O2 2.214(3) 3_565 ?
Yb1 O1 2.251(3) 3_565 ?
Yb1 C1 3.065(5) 3_565 ?
Yb1 C6 3.184(4) 3_565 ?
Yb1 Yb1 3.4895(2) 3_565 ?
Yb1 Yb1 3.4895(2) 4_655 ?
O1 C1 1.417(5) . ?
O1 Yb1 2.251(3) 4_655 ?
O2 C6 1.418(5) . ?
O2 Yb1 2.214(3) 4_655 ?
O3 C11 1.414(5) . ?
C1 C2 1.519(6) . ?
C1 Yb1 3.065(5) 4_655 ?
C2 C5 1.521(7) . ?
C2 C3 1.528(6) . ?
C2 C4 1.529(6) . ?
C6 C7 1.528(6) . ?
C6 Yb1 3.184(4) 4_655 ?
C7 C10 1.511(7) . ?
C7 C9 1.520(7) . ?
C7 C8 1.543(7) . ?
C11 C12 1.529(6) . ?
C12 C13 1.506(7) . ?
C12 C15 1.522(7) . ?
C12 C14 1.537(7) . ?
